data_8100124
loop_
_publ_author_name
'Nascimento, M. C. B. S.'
'Santos, G. L.'
'Malta, V. R. S.'
'De Simone, C. A.'
'Pereira, M. A.'
'Conserva, L. M.'
'Anselmo, A. M.'
'Braz-Filho, R.'

_publ_section_title
;
Crystal structure of ent-(16R,17R)-17-hydroxy-17-methoxykauran-19-
oic acid, C~21~H~34~O~4~
;
_journal_issue 3
_journal_name_full 'Zeitschrift f\"ur Kristallographie - New Crystal Structures'
_journal_page_first 285
_journal_page_last 286
_journal_volume 219
_journal_year 2004
_chemical_formula_moiety 'C21 H34 O4'
_chemical_formula_sum 'C21 H34 O4'
_chemical_formula_weight 329.40
_space_group_IT_number 19
_symmetry_cell_setting orthorhombic
_symmetry_space_group_name_Hall 'P 2ac 2ab'
_symmetry_space_group_name_H-M 'P 21 21 21'
_cell_angle_alpha 90.00
_cell_angle_beta 90.00
_cell_angle_gamma 90.00
_cell_formula_units_Z 4
_cell_length_a 8.4324(2)
_cell_length_b 10.7639(2)
_cell_length_c 21.1593(6)
_cell_measurement_temperature 293(2)
_cell_volume 1920.53(8)
_diffrn_ambient_temperature 293(2)
_exptl_crystal_density_diffrn 0.285
_cod_database_code 8100124

loop_
_symmetry_equiv_pos_as_xyz
'x, y, z'
'-x+1/2, -y, z+1/2'
'x+1/2, -y+1/2, -z'
'-x, y+1/2, -z+1/2'

loop_
_atom_site_label
_atom_site_type_symbol
_atom_site_fract_x
_atom_site_fract_y
_atom_site_fract_z
_atom_site_U_iso_or_equiv
_atom_site_adp_type
_atom_site_occupancy
_atom_site_symmetry_multiplicity
_atom_site_Wyckoff_symbol
_atom_site_calc_flag
_atom_site_refinement_flags
_atom_site_disorder_assembly
_atom_site_disorder_group
O3 O 0.1414(2) 0.70742(16) 0.02181(8) 0.0613(5) Uani 1 4 a d . . .
C19 C -0.3623(3) 0.41925(19) 0.40129(9) 0.0450(4) Uani 1 4 a d . . .
O1 O -0.2105(2) 0.41680(17) 0.41680(8) 0.0601(4) Uani 1 4 a d . . .
O2 O -0.4520(2) 0.33612(14) 0.41578(8) 0.0566(4) Uani 1 4 a d . . .
C10 C -0.3640(2) 0.47532(17) 0.24879(9) 0.0401(4) Uani 1 4 a d . . .
C9 C -0.2907(2) 0.53096(18) 0.18675(9) 0.0423(4) Uani 1 4 a d . . .
H9 H -0.3512 0.6073 0.1793 0.051 Uiso 1 4 a calc R . .
C20 C -0.3084(3) 0.34181(18) 0.26268(10) 0.0468(5) Uani 1 4 a d . . .
H20A H -0.1953 0.3410 0.2679 0.070 Uiso 1 4 a calc R . .
H20B H -0.3372 0.2887 0.2281 0.070 Uiso 1 4 a calc R . .
H20C H -0.3580 0.3125 0.3007 0.070 Uiso 1 4 a calc R . .
C6 C -0.1454(3) 0.5881(2) 0.30890(10) 0.0521(5) Uani 1 4 a d . . .
H6A H -0.1229 0.6402 0.3452 0.063 Uiso 1 4 a calc R . .
H6B H -0.0905 0.5096 0.3145 0.063 Uiso 1 4 a calc R . .
C8 C -0.1165(2) 0.57420(18) 0.18961(9) 0.0432(4) Uani 1 4 a d . . .
C15 C -0.0769(3) 0.6502(2) 0.12881(10) 0.0517(5) Uani 1 4 a d . . .
H15A H -0.1708 0.6928 0.1136 0.062 Uiso 1 4 a calc R . .
H15B H 0.0042 0.7116 0.1378 0.062 Uiso 1 4 a calc R . .
C4 C -0.4126(3) 0.53821(19) 0.36745(10) 0.0467(5) Uani 1 4 a d . . .
C16 C -0.0168(3) 0.5564(2) 0.07868(10) 0.0506(5) Uani 1 4 a d . . .
H16 H -0.0916 0.5541 0.0432 0.061 Uiso 1 4 a calc R . .
C7 C -0.0875(3) 0.6516(2) 0.24877(10) 0.0562(6) Uani 1 4 a d . . .
H7A H -0.1412 0.7308 0.2443 0.067 Uiso 1 4 a calc R . .
H7B H 0.0252 0.6680 0.2526 0.067 Uiso 1 4 a calc R . .
C3 C -0.5914(3) 0.5331(2) 0.35383(12) 0.0591(6) Uani 1 4 a d . . .
H3A H -0.6460 0.5079 0.3921 0.071 Uiso 1 4 a calc R . .
H3B H -0.6276 0.6160 0.3431 0.071 Uiso 1 4 a calc R . .
C5 C -0.3244(2) 0.56521(17) 0.30406(9) 0.0436(4) Uani 1 4 a d . . .
H5 H -0.3675 0.6453 0.2902 0.052 Uiso 1 4 a calc R . .
C14 C 0.0018(3) 0.4672(2) 0.18214(11) 0.0526(5) Uani 1 4 a d . . .
H14A H 0.1094 0.4947 0.1902 0.063 Uiso 1 4 a calc R . .
H14B H -0.0235 0.3990 0.2103 0.063 Uiso 1 4 a calc R . .
C1 C -0.5469(2) 0.4735(2) 0.24046(11) 0.0540(5) Uani 1 4 a d . . .
H1A H -0.5808 0.5536 0.2244 0.065 Uiso 1 4 a calc R . .
H1B H -0.5742 0.4114 0.2091 0.065 Uiso 1 4 a calc R . .
C13 C -0.0199(3) 0.4299(2) 0.11339(11) 0.0566(6) Uani 1 4 a d . . .
H13 H 0.0663 0.3757 0.0990 0.068 Uiso 1 4 a calc R . .
C17 C 0.1462(3) 0.5914(2) 0.05435(10) 0.0555(6) Uani 1 4 a d . . .
H17 H 0.2184 0.5990 0.0904 0.067 Uiso 1 4 a calc R . .
C11 C -0.3169(3) 0.4523(2) 0.12601(11) 0.0595(6) Uani 1 4 a d . . .
H11A H -0.4112 0.4020 0.1319 0.071 Uiso 1 4 a calc R . .
H11B H -0.3376 0.5086 0.0912 0.071 Uiso 1 4 a calc R . .
C18 C -0.3828(4) 0.6450(2) 0.41515(12) 0.0694(7) Uani 1 4 a d . . .
H18A H -0.4122 0.7227 0.3963 0.104 Uiso 1 4 a calc R . .
H18B H -0.2725 0.6469 0.4263 0.104 Uiso 1 4 a calc R . .
H18C H -0.4453 0.6314 0.4524 0.104 Uiso 1 4 a calc R . .
C2 C -0.6376(3) 0.4457(3) 0.30121(12) 0.0607(6) Uani 1 4 a d . . .
H2A H -0.7505 0.4531 0.2933 0.073 Uiso 1 4 a calc R . .
H2B H -0.6163 0.3609 0.3142 0.073 Uiso 1 4 a calc R . .
C12 C -0.1802(4) 0.3664(2) 0.10711(13) 0.0670(7) Uani 1 4 a d . . .
H12A H -0.1819 0.2930 0.1337 0.080 Uiso 1 4 a calc R . .
H12B H -0.1949 0.3398 0.0637 0.080 Uiso 1 4 a calc R . .
O4 O 0.2019(2) 0.49766(18) 0.01458(8) 0.0663(5) Uani 1 4 a d . . .
C21 C 0.3633(4) 0.5126(4) -0.00455(16) 0.0980(11) Uani 1 4 a d . . .
H21A H 0.3930 0.4451 -0.0318 0.147 Uiso 1 4 a calc R . .
H21B H 0.4304 0.5130 0.0321 0.147 Uiso 1 4 a calc R . .
H21C H 0.3748 0.5897 -0.0269 0.147 Uiso 1 4 a calc R . .
H1O H -0.190(5) 0.342(4) 0.4357(18) 0.111(12) Uiso 1 4 a d . . .
H3O H 0.082(4) 0.697(3) -0.0107(15) 0.076(9) Uiso 1 4 a d . . .

loop_
_atom_site_aniso_label
_atom_site_aniso_U_11
_atom_site_aniso_U_22
_atom_site_aniso_U_33
_atom_site_aniso_U_23
_atom_site_aniso_U_13
_atom_site_aniso_U_12
O3 0.0741(11) 0.0652(10) 0.0446(9) 0.0051(8) -0.0072(8) -0.0296(9)
C19 0.0502(11) 0.0452(10) 0.0396(10) 0.0047(8) 0.0028(9) 0.0061(9)
O1 0.0552(9) 0.0626(10) 0.0624(10) 0.0167(8) -0.0078(8) 0.0019(8)
O2 0.0615(10) 0.0513(8) 0.0568(9) 0.0133(7) 0.0049(8) 0.0000(8)
C10 0.0418(9) 0.0377(9) 0.0409(9) 0.0020(8) -0.0050(8) -0.0018(8)
C9 0.0473(10) 0.0404(9) 0.0392(10) 0.0038(8) -0.0087(9) -0.0027(8)
C20 0.0567(12) 0.0354(9) 0.0484(11) 0.0023(8) 0.0028(9) -0.0041(9)
C6 0.0610(13) 0.0569(12) 0.0384(10) -0.0025(9) -0.0055(10) -0.0185(11)
C8 0.0525(11) 0.0406(9) 0.0365(9) 0.0033(8) -0.0045(8) -0.0089(9)
C15 0.0649(14) 0.0447(10) 0.0454(11) 0.0079(9) -0.0010(10) -0.0076(10)
C4 0.0571(12) 0.0395(10) 0.0435(11) 0.0033(8) 0.0030(9) 0.0074(9)
C16 0.0566(13) 0.0543(11) 0.0410(10) 0.0012(9) -0.0031(10) -0.0106(10)
C7 0.0677(14) 0.0547(12) 0.0461(11) -0.0010(10) -0.0023(11) -0.0245(11)
C3 0.0556(13) 0.0647(14) 0.0568(14) 0.0130(11) 0.0085(11) 0.0179(11)
C5 0.0555(12) 0.0348(9) 0.0405(10) 0.0019(8) -0.0004(9) 0.0014(9)
C14 0.0531(12) 0.0544(11) 0.0502(12) 0.0129(10) 0.0006(10) -0.0004(10)
C1 0.0441(11) 0.0665(13) 0.0513(13) 0.0066(11) -0.0058(9) -0.0023(10)
C13 0.0668(15) 0.0467(10) 0.0563(13) 0.0023(10) 0.0121(11) -0.0038(11)
C17 0.0590(13) 0.0658(14) 0.0418(11) 0.0038(10) -0.0048(10) -0.0127(12)
C11 0.0635(15) 0.0730(15) 0.0421(12) -0.0015(10) -0.0082(10) -0.0260(13)
C18 0.108(2) 0.0497(12) 0.0508(13) -0.0076(11) 0.0109(14) 0.0056(13)
C2 0.0410(11) 0.0809(16) 0.0604(14) 0.0152(12) -0.0009(10) 0.0013(12)
C12 0.088(2) 0.0581(13) 0.0546(13) -0.0116(11) 0.0134(14) -0.0244(13)
O4 0.0576(10) 0.0796(11) 0.0616(10) -0.0007(9) 0.0079(8) -0.0046(9)
C21 0.0532(15) 0.152(3) 0.089(2) 0.000(2) 0.0069(15) 0.000(2)

loop_
_geom_bond_atom_site_label_1
_geom_bond_atom_site_label_2
_geom_bond_distance
_geom_bond_site_symmetry_2
_geom_bond_publ_flag
O3 C17 1.426(3) . ?
O3 H3O 0.86(3) . ?
C19 O2 1.211(3) . ?
C19 O1 1.322(3) . ?
C19 C4 1.527(3) . ?
O1 H1O 0.92(4) . ?
C10 C20 1.540(3) . ?
C10 C1 1.552(3) . ?
C10 C5 1.554(3) . ?
C10 C9 1.570(3) . ?
C9 C8 1.542(3) . ?
C9 C11 1.555(3) . ?
C9 H9 0.9800 . ?
C20 H20A 0.9600 . ?
C20 H20B 0.9600 . ?
C20 H20C 0.9600 . ?
C6 C7 1.525(3) . ?
C6 C5 1.532(3) . ?
C6 H6A 0.9700 . ?
C6 H6B 0.9700 . ?
C8 C7 1.524(3) . ?
C8 C14 1.532(3) . ?
C8 C15 1.561(3) . ?
C15 C16 1.549(3) . ?
C15 H15A 0.9700 . ?
C15 H15B 0.9700 . ?
C4 C3 1.536(3) . ?
C4 C18 1.550(3) . ?
C4 C5 1.561(3) . ?
C16 C17 1.515(3) . ?
C16 C13 1.547(3) . ?
C16 H16 0.9800 . ?
C7 H7A 0.9700 . ?
C7 H7B 0.9700 . ?
C3 C2 1.509(4) . ?
C3 H3A 0.9700 . ?
C3 H3B 0.9700 . ?
C5 H5 0.9800 . ?
C14 C13 1.520(3) . ?
C14 H14A 0.9700 . ?
C14 H14B 0.9700 . ?
C1 C2 1.526(3) . ?
C1 H1A 0.9700 . ?
C1 H1B 0.9700 . ?
C13 C12 1.520(4) . ?
C13 H13 0.9800 . ?
C17 O4 1.396(3) . ?
C17 H17 0.9800 . ?
C11 C12 1.531(4) . ?
C11 H11A 0.9700 . ?
C11 H11B 0.9700 . ?
C18 H18A 0.9600 . ?
C18 H18B 0.9600 . ?
C18 H18C 0.9600 . ?
C2 H2A 0.9700 . ?
C2 H2B 0.9700 . ?
C12 H12A 0.9700 . ?
C12 H12B 0.9700 . ?
O4 C21 1.428(3) . ?
C21 H21A 0.9600 . ?
C21 H21B 0.9600 . ?
C21 H21C 0.9600 . ?

loop_
_cod_related_entry_id
_cod_related_entry_database
_cod_related_entry_code
1 ChemSpider 21183743
